data_4129865
loop_
_publ_author_name
'Zhang, Shi-Yuan'
'Li, Dan'
'Guo, Dong'
'Zhang, Hui'
'Shi, Wei'
'Cheng, Peng'
'Wojtas, Lukasz'
'Zaworotko, Michael J.'

_publ_section_title
;
 Synthesis of a Chiral Crystal Form of MOF-5, CMOF-5, by Chiral Induction.
;
_journal_issue 49
_journal_name_full 'Journal of the American Chemical Society'
_journal_page_first 15406
_journal_page_last 15409
_journal_paper_doi 10.1021/jacs.5b11150
_journal_volume 137
_journal_year 2015
_chemical_formula_sum 'C24 H12 O23.81 Zn4'
_chemical_formula_weight 942.82
_space_group_IT_number 198
_space_group_name_Hall 'P 2ac 2ab 3'
_space_group_name_H-M_alt 'P 21 3'
_symmetry_cell_setting cubic
_symmetry_space_group_name_H-M 'P 21 3'
_atom_sites_solution_hydrogens geom
_atom_sites_solution_primary direct
_atom_sites_solution_secondary difmap
_audit_creation_method SHELXL-97
_cell_angle_alpha 90.00
_cell_angle_beta 90.00
_cell_angle_gamma 90.00
_cell_formula_units_Z 8
_cell_length_a 25.3688(7)
_cell_length_b 25.3688(7)
_cell_length_c 25.3688(7)
_cell_measurement_temperature 100(2)
_cell_volume 16326.8(8)
_computing_structure_refinement 'SHELXL-97 (Sheldrick, 2008)'
_computing_structure_solution 'SHELXS-97 (Sheldrick, 2008)'
_diffrn_ambient_temperature 100(2)
_diffrn_measured_fraction_theta_full 0.989
_diffrn_measured_fraction_theta_max 0.990
_diffrn_radiation_monochromator graphite
_diffrn_radiation_source 'fine-focus sealed tube'
_diffrn_radiation_type CuK\a
_diffrn_radiation_wavelength 1.54178
_diffrn_reflns_av_R_equivalents 0.0908
_diffrn_reflns_av_sigmaI/netI 0.0806
_diffrn_reflns_limit_h_max 26
_diffrn_reflns_limit_h_min -26
_diffrn_reflns_limit_k_max 19
_diffrn_reflns_limit_k_min -29
_diffrn_reflns_limit_l_max 27
_diffrn_reflns_limit_l_min -23
_diffrn_reflns_number 27128
_diffrn_reflns_theta_full 66.44
_diffrn_reflns_theta_max 66.44
_diffrn_reflns_theta_min 4.93
_exptl_absorpt_coefficient_mu 1.694
_exptl_absorpt_correction_T_max 0.7175
_exptl_absorpt_correction_T_min 0.7175
_exptl_crystal_density_diffrn 0.767
_exptl_crystal_density_method 'not measured'
_exptl_crystal_description block
_exptl_crystal_F_000 3732
_exptl_crystal_size_max 0.21
_exptl_crystal_size_mid 0.21
_exptl_crystal_size_min 0.21
_refine_diff_density_max 0.952
_refine_diff_density_min -0.764
_refine_diff_density_rms 0.128
_refine_ls_abs_structure_details 'Flack H D (1983), Acta Cryst. A39, 876-881'
_refine_ls_abs_structure_Flack 0.56(18)
_refine_ls_extinction_method none
_refine_ls_goodness_of_fit_ref 1.083
_refine_ls_hydrogen_treatment mixed
_refine_ls_matrix_type full
_refine_ls_number_parameters 330
_refine_ls_number_reflns 9124
_refine_ls_number_restraints 133
_refine_ls_restrained_S_all 1.087
_refine_ls_R_factor_all 0.1159
_refine_ls_R_factor_gt 0.0956
_refine_ls_shift/su_max 0.000
_refine_ls_shift/su_mean 0.000
_refine_ls_structure_factor_coef Fsqd
_refine_ls_weighting_details 'calc w=1/[\s^2^(Fo^2^)+(0.1675P)^2^+17.2185P] where P=(Fo^2^+2Fc^2^)/3'
_refine_ls_weighting_scheme calc
_refine_ls_wR_factor_gt 0.2501
_refine_ls_wR_factor_ref 0.2728
_reflns_number_gt 7320
_reflns_number_total 9124
_reflns_threshold_expression >2sigma(I)
_cod_data_source_file ja5b11150_si_003.cif
_cod_data_source_block d-CMOF-5
_cod_depositor_comments
;
The following automatic conversions were performed:

data item '_symmetry_cell_setting' value 'Cubic' was changed to
'cubic' in accordance with the
/home/saulius/struct/COD-crude-data/automatic-downloads/DataCite-retrospective/ACS/depositions/lib/dictionaries/cif_core.dic
dictionary named 'cif_core.dic' version 2.4.2 last updated on
2011-04-26.

Automatic conversion script
Id: cif_fix_values 6909 2019-04-08 15:41:33Z antanas 
;
_cod_original_cell_volume 16326.7(8)
_cod_original_sg_symbol_H-M P213
_cod_database_code 4129865

loop_
_symmetry_equiv_pos_as_xyz
'x, y, z'
'z, x, y'
'y, z, x'
'-y+1/2, -z, x+1/2'
'z+1/2, -x+1/2, -y'
'-y, z+1/2, -x+1/2'
'-z+1/2, -x, y+1/2'
'-z, x+1/2, -y+1/2'
'y+1/2, -z+1/2, -x'
'-x+1/2, -y, z+1/2'
'x+1/2, -y+1/2, -z'
'-x, y+1/2, -z+1/2'

loop_
_atom_site_label
_atom_site_type_symbol
_atom_site_fract_x
_atom_site_fract_y
_atom_site_fract_z
_atom_site_U_iso_or_equiv
_atom_site_adp_type
_atom_site_occupancy
_atom_site_symmetry_multiplicity
_atom_site_calc_flag
_atom_site_refinement_flags
_atom_site_disorder_assembly
_atom_site_disorder_group
C1B C 0.3115(10) 0.5358(11) 0.9231(10) 0.072(7) Uiso 0.50 1 d PD A 1
H1B H 0.3301 0.5444 0.8917 0.087 Uiso 0.50 1 calc PR A 1
C2B C 0.2574(10) 0.5429(13) 0.9253(11) 0.100(9) Uiso 0.50 1 d PD A 1
H2B H 0.2392 0.5585 0.8966 0.120 Uiso 0.50 1 calc PR A 1
C3 C 0.3973(6) 0.5108(6) 0.9634(6) 0.043(5) Uiso 0.50 1 d PD A 1
C4 C 0.3386(6) 0.5162(9) 0.9666(8) 0.046(6) Uiso 0.50 1 d PD A 1
C5 C 0.3091(9) 0.4995(12) 1.0100(11) 0.107 Uiso 0.50 1 d PD A 1
H5 H 0.3275 0.4840 1.0387 0.129 Uiso 0.50 1 calc PR A 1
C6 C 0.2541(7) 0.5042(7) 1.0139(7) 0.044(5) Uiso 0.50 1 d PD A 1
H6 H 0.2348 0.4928 1.0439 0.053 Uiso 0.50 1 calc PR A 1
C7 C 0.2302(6) 0.5270(5) 0.9699(7) 0.036(5) Uiso 0.50 1 d PD A 1
C8 C 0.1711(6) 0.5338(6) 0.9713(6) 0.033(4) Uiso 0.50 1 d PD A 1
C13 C 0.3915(5) 0.4834(6) 0.9584(6) 0.027(4) Uiso 0.50 1 d PD A 2
C14 C 0.3350(5) 0.4954(7) 0.9541(8) 0.037(5) Uiso 0.50 1 d PD A 2
C15 C 0.2985(7) 0.4574(9) 0.9677(10) 0.061(7) Uiso 0.50 1 d PD A 2
H15 H 0.3115 0.4238 0.9780 0.073 Uiso 0.50 1 calc PR A 2
C16 C 0.2450(8) 0.4642(8) 0.9677(9) 0.061(6) Uiso 0.50 1 d PD A 2
H16 H 0.2212 0.4373 0.9783 0.073 Uiso 0.50 1 calc PR A 2
C17 C 0.2282(6) 0.5131(7) 0.9510(7) 0.045(5) Uiso 0.50 1 d PD A 2
C18 C 0.1707(6) 0.5214(6) 0.9492(6) 0.033(4) Uiso 0.50 1 d PD A 2
C21 C 0.5480(5) 0.4289(5) 0.7406(4) 0.058(4) Uani 1 1 d D . .
H21A H 0.5715 0.4040 0.7556 0.070 Uiso 0.50 1 calc PR B 2
H21 H 0.5737 0.4062 0.7557 0.070 Uiso 0.50 1 calc PR B 1
C22 C 0.5395(5) 0.4267(5) 0.6858(4) 0.060(5) Uani 1 1 d D D .
H22A H 0.5552 0.4003 0.6643 0.072 Uiso 0.50 1 calc PR C 2
H22 H 0.5612 0.4062 0.6632 0.072 Uiso 0.50 1 calc PR C 1
C23 C 0.5301(6) 0.4692(5) 0.8329(6) 0.095(6) Uani 1 1 d DU . .
C24 C 0.5242(7) 0.4651(8) 0.7744(7) 0.097(7) Uiso 0.50 1 d PD D 2
C25 C 0.4904(9) 0.5022(10) 0.7517(9) 0.073(5) Uiso 0.50 1 d PDU D 2
H25 H 0.4727 0.5269 0.7737 0.088 Uiso 0.50 1 calc PR D 2
C26 C 0.4821(7) 0.5038(7) 0.6974(7) 0.041(5) Uiso 0.50 1 d PDU D 2
H26 H 0.4603 0.5304 0.6826 0.050 Uiso 0.50 1 calc PR D 2
C27 C 0.5061(7) 0.4662(7) 0.6645(7) 0.078(7) Uiso 0.50 1 d PDU D 2
C28 C 0.4913(7) 0.4730(7) 0.6073(7) 0.053(5) Uiso 0.50 1 d PD D 2
C34 C 0.5185(11) 0.4652(10) 0.7760(8) 0.097(7) Uiso 0.50 1 d PD D 1
C35 C 0.4788(10) 0.4931(9) 0.7516(9) 0.073(5) Uiso 0.50 1 d PDU D 1
H35 H 0.4582 0.5159 0.7730 0.088 Uiso 0.50 1 calc PR D 1
C36 C 0.4665(8) 0.4907(8) 0.6989(8) 0.049(6) Uiso 0.50 1 d PDU D 1
H36 H 0.4386 0.5113 0.6847 0.059 Uiso 0.50 1 calc PR D 1
C37 C 0.4968(7) 0.4567(7) 0.6664(7) 0.078(7) Uiso 0.50 1 d PDU D 1
C38 C 0.4878(6) 0.4503(6) 0.6082(7) 0.053(5) Uiso 0.50 1 d PD D 1
O1 O 0.5311(4) 0.4689(4) 0.9689(4) 0.042(4) Uani 0.33 1 d P A .
O2 O 0.1494(4) 0.5627(4) 0.9320(4) 0.062(3) Uani 1 1 d D . .
O3 O 0.4222(7) 0.5368(8) 0.9304(8) 0.057(4) Uiso 0.50 1 d PDU A 1
O4 O 0.4175(6) 0.4809(6) 1.0008(6) 0.049(4) Uiso 0.50 1 d PD A 1
O5 O 0.1483(7) 0.5110(7) 1.0100(7) 0.050(5) Uiso 0.50 1 d PD A 1
O12 O 0.4198(6) 0.5161(6) 0.9363(7) 0.036(4) Uiso 0.50 1 d PDU A 2
O13 O 0.4042(6) 0.4401(6) 0.9836(7) 0.037(4) Uiso 0.50 1 d PD A 2
O14 O 0.1402(6) 0.4892(6) 0.9708(7) 0.055(4) Uiso 0.50 1 d PD A 2
O15 O 0.4693(3) 0.4693(3) 0.4693(3) 0.039(4) Uani 1 3 d S . .
O21 O 0.5584(6) 0.4343(5) 0.8516(4) 0.078(4) Uani 1 1 d DU D .
O22 O 0.5118(7) 0.5097(5) 0.8549(4) 0.088(5) Uani 1 1 d DU D .
O23 O 0.5212(9) 0.4470(9) 0.5769(8) 0.069(7) Uiso 0.50 1 d PD D 2
O24 O 0.4539(8) 0.5013(9) 0.5931(8) 0.071(6) Uiso 0.50 1 d PD D 2
O33 O 0.5167(6) 0.4222(7) 0.5793(6) 0.042(4) Uiso 0.50 1 d PD D 1
O34 O 0.4478(7) 0.4755(8) 0.5901(7) 0.048(5) Uiso 0.50 1 d PD D 1
Zn1 Zn 0.57460(8) 0.42540(8) 0.92540(8) 0.0386(7) Uani 1 3 d S . .
Zn2 Zn 0.47656(8) 0.42563(8) 1.00148(9) 0.0463(5) Uani 1 1 d . A .
Zn3 Zn 0.07443(7) 0.57443(7) 0.92557(7) 0.0364(7) Uani 1 3 d S . .
Zn4 Zn 0.52292(8) 0.42609(9) 0.50280(8) 0.0446(5) Uani 1 1 d . . .
C1A C 0.3157(10) 0.5446(9) 0.9404(12) 0.072(7) Uiso 0.50 1 d PD A 2
H1A H 0.3397 0.5726 0.9338 0.087 Uiso 0.50 1 calc PR A 2
C2A C 0.2621(10) 0.5536(11) 0.9363(11) 0.100(9) Uiso 0.50 1 d PD A 2
H2A H 0.2489 0.5863 0.9239 0.120 Uiso 0.50 1 calc PR A 2
O7 O 0.3843(17) 0.4027(18) 0.8494(18) 0.076(11) Uiso 0.25 1 d P . .
O9 O 0.121(2) 0.437(2) 0.878(2) 0.039(12) Uiso 0.13 1 d P . .
O10 O 0.402(2) 0.362(2) 0.864(2) 0.087(13) Uiso 0.25 1 d P . .
O16 O 0.5711(16) 0.5773(18) 0.6006(13) 0.063(9) Uiso 0.25 1 d P . .
O17 O 0.300(3) 0.755(3) 0.704(3) 0.055(16) Uiso 0.13 1 d P . .
O19 O 0.289(4) 0.790(4) 0.796(4) 0.17(4) Uiso 0.25 1 d P . .
O1A O 0.328(2) 0.366(2) 0.865(2) 0.100(16) Uiso 0.25 1 d P . .
O1B O 0.3856(19) 0.6522(19) 0.8782(19) 0.083(12) Uiso 0.25 1 d P . .
O18 O 0.438(3) 0.640(3) 0.833(3) 0.12(2) Uiso 0.25 1 d P . .
O1C O 0.530(2) 0.658(2) 0.821(2) 0.098(15) Uiso 0.25 1 d P . .
O1D O 0.3724(19) 0.335(2) 0.838(2) 0.088(13) Uiso 0.25 1 d P . .
O1E O 0.176(2) 0.414(2) 1.102(2) 0.099(15) Uiso 0.25 1 d P . .
O1F O 0.387(2) 0.595(3) 1.057(2) 0.110(18) Uiso 0.25 1 d P . .
O1G O 0.147(4) 0.439(4) 0.843(4) 0.08(2) Uiso 0.13 1 d P . .
O1K O 0.211(3) 0.289(3) 0.711(3) 0.12(3) Uiso 0.25 3 d SP . .
O1L O 0.377(2) 0.623(2) 1.123(2) 0.09(2) Uiso 0.25 3 d SP . .
O1N O 0.265(5) 0.281(5) 0.719(5) 0.23(6) Uiso 0.25 1 d P . .
O1O O 0.338(4) 0.574(3) 1.103(4) 0.16(3) Uiso 0.25 1 d P . .
O1R O 0.342(4) 0.656(4) 1.033(4) 0.08(2) Uiso 0.13 1 d P . .
O1U O 0.446(3) 0.657(3) 0.719(3) 0.13(2) Uiso 0.25 1 d P . .
O1V O 0.694(4) 0.361(5) 0.735(4) 0.20(4) Uiso 0.25 1 d P . .
O1P O 0.223(3) 0.774(4) 0.730(5) 0.15(3) Uiso 0.25 1 d P . .
O1Y O 0.210(4) 0.699(3) 0.896(4) 0.16(3) Uiso 0.25 1 d P . .
O1Z O 0.347(2) 0.749(3) 0.939(2) 0.103(17) Uiso 0.25 1 d P . .
O20 O 0.163(5) 0.491(5) 0.788(5) 0.22(5) Uiso 0.25 1 d P . .
O25 O 0.209(3) 0.702(3) 0.982(3) 0.12(2) Uiso 0.25 1 d P . .
O26 O 0.201(4) 0.557(4) 0.805(4) 0.15(3) Uiso 0.25 1 d P . .
O27 O 0.395(4) 0.188(4) 0.801(4) 0.19(4) Uiso 0.25 1 d P . .

loop_
_atom_site_aniso_label
_atom_site_aniso_U_11
_atom_site_aniso_U_22
_atom_site_aniso_U_33
_atom_site_aniso_U_23
_atom_site_aniso_U_13
_atom_site_aniso_U_12
C21 0.088(10) 0.078(9) 0.010(5) -0.004(5) -0.001(5) 0.018(8)
C22 0.107(12) 0.043(7) 0.030(6) -0.008(5) -0.001(6) 0.016(7)
C23 0.112(14) 0.093(12) 0.079(12) -0.028(8) -0.047(10) 0.032(9)
O1 0.042(4) 0.042(4) 0.042(4) -0.008(5) 0.008(5) 0.008(5)
O2 0.072(8) 0.039(5) 0.076(8) -0.007(5) 0.022(6) -0.014(5)
O15 0.039(4) 0.039(4) 0.039(4) -0.009(4) -0.009(4) -0.009(4)
O21 0.121(11) 0.086(8) 0.026(5) 0.018(5) -0.021(6) 0.009(7)
O22 0.153(13) 0.075(7) 0.036(6) -0.001(4) -0.027(6) 0.027(7)
Zn1 0.0386(7) 0.0386(7) 0.0386(7) 0.0042(9) -0.0042(9) -0.0042(9)
Zn2 0.0456(11) 0.0426(12) 0.0506(12) 0.0043(10) -0.0009(10) -0.0017(9)
Zn3 0.0364(7) 0.0364(7) 0.0364(7) 0.0021(8) 0.0021(8) -0.0021(8)
Zn4 0.0475(11) 0.0534(13) 0.0329(10) 0.0018(10) -0.0040(9) -0.0013(10)

loop_
_atom_type_symbol
_atom_type_description
_atom_type_scat_dispersion_real
_atom_type_scat_dispersion_imag
_atom_type_scat_source
C C 0.0181 0.0091 'International Tables Vol C Tables 4.2.6.8 and 6.1.1.4'
H H 0.0000 0.0000 'International Tables Vol C Tables 4.2.6.8 and 6.1.1.4'
O O 0.0492 0.0322 'International Tables Vol C Tables 4.2.6.8 and 6.1.1.4'
Zn Zn -1.5491 0.6778 'International Tables Vol C Tables 4.2.6.8 and 6.1.1.4'

loop_
_geom_angle_atom_site_label_1
_geom_angle_atom_site_label_2
_geom_angle_atom_site_label_3
_geom_angle
_geom_angle_site_symmetry_1
_geom_angle_site_symmetry_3
C2B C1B C4 120(3) . .
C2B C1B H1B 119.9 . .
C4 C1B H1B 119.9 . .
C1B C2B C7 119(3) . .
C1B C2B H2B 120.3 . .
C7 C2B H2B 120.3 . .
O3 C3 O4 126.6(16) . .
O3 C3 C4 119.6(15) . .
O4 C3 C4 113.5(14) . .
C1B C4 C5 118(2) . .
C1B C4 C3 118.8(17) . .
C5 C4 C3 123.1(16) . .
C4 C5 C6 124(2) . .
C4 C5 H5 117.9 . .
C6 C5 H5 117.9 . .
C7 C6 C5 114(2) . .
C7 C6 H6 122.9 . .
C5 C6 H6 122.9 . .
C2B C7 C6 124(2) . .
C2B C7 C8 118.9(17) . .
C6 C7 C8 117.4(14) . .
O5 C8 O2 128.9(16) . .
O5 C8 C7 114.6(14) . .
O2 C8 C7 116.5(13) . .
O12 C13 O13 129.9(15) . .
O12 C13 C14 113.3(14) . .
O13 C13 C14 116.9(13) . .
C15 C14 C1A 117.0(19) . .
C15 C14 C13 119.4(14) . .
C1A C14 C13 123.5(17) . .
C16 C15 C14 125(2) . .
C16 C15 H15 117.4 . .
C14 C15 H15 117.4 . .
C15 C16 C17 115(2) . .
C15 C16 H16 122.5 . .
C17 C16 H16 122.5 . .
C16 C17 C2A 124(2) . .
C16 C17 C18 116.3(15) . .
C2A C17 C18 119.9(17) . .
O14 C18 O2 115.6(14) . .
O14 C18 C17 120.3(14) . .
O2 C18 C17 123.6(13) . .
C24 C21 C22 124.6(14) . .
C24 C21 C34 4.7(6) . .
C22 C21 C34 123.0(14) . .
C24 C21 H21A 117.7 . .
C22 C21 H21A 117.7 . .
C34 C21 H21A 119.1 . .
C24 C21 H21 116.7 . .
C22 C21 H21 118.5 . .
C34 C21 H21 118.5 . .
H21A C21 H21 4.8 . .
C21 C22 C37 116.0(13) . .
C21 C22 C27 116.0(13) . .
C37 C22 C27 13.8(10) . .
C21 C22 H22A 122.0 . .
C37 C22 H22A 120.2 . .
C27 C22 H22A 122.0 . .
C21 C22 H22 122.0 . .
C37 C22 H22 122.0 . .
C27 C22 H22 120.2 . .
H22A C22 H22 13.0 . .
O21 C23 O22 129.1(15) . .
O21 C23 C34 116.2(17) . .
O22 C23 C34 114.6(18) . .
O21 C23 C24 113.0(16) . .
O22 C23 C24 117.3(14) . .
C34 C23 C24 5.8(14) . .
C21 C24 C25 117.1(18) . .
C21 C24 C23 127.8(19) . .
C25 C24 C23 115.1(17) . .
C26 C25 C24 121(2) . .
C26 C25 H25 119.4 . .
C24 C25 H25 119.4 . .
C25 C26 C27 120(2) . .
C25 C26 H26 119.9 . .
C27 C26 H26 119.9 . .
C26 C27 C22 120.8(16) . .
C26 C27 C28 112.8(16) . .
C22 C27 C28 126.4(16) . .
O24 C28 O23 125(2) . .
O24 C28 C27 122.2(17) . .
O23 C28 C27 112.3(17) . .
C35 C34 C23 123(3) . .
C35 C34 C21 114.6(18) . .
C23 C34 C21 122(2) . .
C36 C35 C34 125(2) . .
C36 C35 H35 117.3 . .
C34 C35 H35 117.3 . .
C35 C36 C37 118(2) . .
C35 C36 H36 121.0 . .
C37 C36 H36 121.0 . .
C22 C37 C36 122.8(16) . .
C22 C37 C38 113.5(15) . .
C36 C37 C38 123.7(16) . .
O33 C38 O34 122.3(17) . .
O33 C38 C37 123.1(16) . .
O34 C38 C37 114.6(16) . .
Zn1 O1 Zn2 109.3(5) . .
Zn1 O1 Zn2 109.3(5) . 6_646
Zn2 O1 Zn2 109.7(5) . 6_646
Zn1 O1 Zn2 109.3(5) . 7_665
Zn2 O1 Zn2 109.7(5) . 7_665
Zn2 O1 Zn2 109.7(5) 6_646 7_665
C18 O2 C8 28.2(9) . .
C18 O2 Zn3 125.4(9) . .
C8 O2 Zn3 123.0(9) . .
C3 O3 Zn2 116.8(14) . 7_665
C3 O4 Zn2 133.0(12) . .
C8 O5 Zn4 130.5(15) . 4_565
C13 O12 Zn2 134.3(13) . 7_665
C13 O13 Zn2 120.7(11) . .
C18 O14 Zn4 133.8(13) . 4_565
Zn3 O15 Zn4 109.4(4) 5_456 2
Zn3 O15 Zn4 109.4(4) 5_456 3
Zn4 O15 Zn4 109.6(4) 2 3
Zn3 O15 Zn4 109.4(4) 5_456 .
Zn4 O15 Zn4 109.6(4) 2 .
Zn4 O15 Zn4 109.6(4) 3 .
C23 O21 Zn1 125.4(12) . .
C23 O22 Zn2 130.4(11) . 7_665
C28 O23 Zn4 137.9(17) . .
C28 O24 Zn4 124.1(17) . 3
C38 O33 Zn4 126.8(13) . .
C38 O34 Zn4 136.3(15) . 3
O1 Zn1 O21 111.7(4) . .
O1 Zn1 O21 111.7(4) . 7_665
O21 Zn1 O21 107.2(4) . 7_665
O1 Zn1 O21 111.7(4) . 6_646
O21 Zn1 O21 107.2(4) . 6_646
O21 Zn1 O21 107.2(4) 7_665 6_646
O1 Zn1 Zn2 35.79(6) . 6_646
O21 Zn1 Zn2 134.0(4) . 6_646
O21 Zn1 Zn2 77.2(4) 7_665 6_646
O21 Zn1 Zn2 115.3(5) 6_646 6_646
O1 Zn1 Zn2 35.79(6) . .
O21 Zn1 Zn2 115.3(5) . .
O21 Zn1 Zn2 134.0(4) 7_665 .
O21 Zn1 Zn2 77.2(4) 6_646 .
Zn2 Zn1 Zn2 60.86(9) 6_646 .
O1 Zn1 Zn2 35.79(6) . 7_665
O21 Zn1 Zn2 77.2(4) . 7_665
O21 Zn1 Zn2 115.3(5) 7_665 7_665
O21 Zn1 Zn2 134.0(4) 6_646 7_665
Zn2 Zn1 Zn2 60.86(9) 6_646 7_665
Zn2 Zn1 Zn2 60.86(9) . 7_665
O22 Zn2 O13 108.7(7) 6_646 .
O22 Zn2 O1 109.4(6) 6_646 .
O13 Zn2 O1 118.0(5) . .
O22 Zn2 O3 105.7(8) 6_646 6_646
O13 Zn2 O3 93.2(8) . 6_646
O1 Zn2 O3 120.3(6) . 6_646
O22 Zn2 O12 106.9(8) 6_646 6_646
O13 Zn2 O12 107.1(7) . 6_646
O1 Zn2 O12 106.1(5) . 6_646
O3 Zn2 O12 15.8(6) 6_646 6_646
O22 Zn2 O4 142.6(7) 6_646 .
O13 Zn2 O4 34.0(6) . .
O1 Zn2 O4 97.5(6) . .
O3 Zn2 O4 80.8(7) 6_646 .
O12 Zn2 O4 89.1(7) 6_646 .
O22 Zn2 Zn1 74.8(4) 6_646 .
O13 Zn2 Zn1 127.5(5) . .
O1 Zn2 Zn1 34.9(5) . .
O3 Zn2 Zn1 137.6(6) 6_646 .
O12 Zn2 Zn1 122.2(5) 6_646 .
O4 Zn2 Zn1 125.0(4) . .
O15 Zn3 O2 115.5(3) 4_565 .
O15 Zn3 O2 115.5(3) 4_565 9_466
O2 Zn3 O2 102.8(4) . 9_466
O15 Zn3 O2 115.5(3) 4_565 8_656
O2 Zn3 O2 102.8(4) . 8_656
O2 Zn3 O2 102.8(4) 9_466 8_656
O15 Zn3 Zn4 35.56(5) 4_565 7_565
O2 Zn3 Zn4 119.4(3) . 7_565
O2 Zn3 Zn4 80.9(3) 9_466 7_565
O2 Zn3 Zn4 135.9(3) 8_656 7_565
O15 Zn3 Zn4 35.56(5) 4_565 10_565
O2 Zn3 Zn4 135.9(3) . 10_565
O2 Zn3 Zn4 119.4(3) 9_466 10_565
O2 Zn3 Zn4 80.9(3) 8_656 10_565
Zn4 Zn3 Zn4 60.48(9) 7_565 10_565
O15 Zn3 Zn4 35.56(5) 4_565 4_565
O2 Zn3 Zn4 80.9(3) . 4_565
O2 Zn3 Zn4 135.9(3) 9_466 4_565
O2 Zn3 Zn4 119.4(3) 8_656 4_565
Zn4 Zn3 Zn4 60.48(9) 7_565 4_565
Zn4 Zn3 Zn4 60.48(9) 10_565 4_565
O24 Zn4 O34 20.4(8) 2 2
O24 Zn4 O15 115.8(7) 2 .
O34 Zn4 O15 107.6(6) 2 .
O24 Zn4 O5 120.6(9) 2 5_456
O34 Zn4 O5 111.2(8) 2 5_456
O15 Zn4 O5 110.5(7) . 5_456
O24 Zn4 O33 96.5(8) 2 .
O34 Zn4 O33 116.5(7) 2 .
O15 Zn4 O33 114.0(5) . .
O5 Zn4 O33 96.7(7) 5_456 .
O24 Zn4 O23 86.6(9) 2 .
O34 Zn4 O23 106.9(9) 2 .
O15 Zn4 O23 104.6(7) . .
O5 Zn4 O23 115.6(9) 5_456 .
O33 Zn4 O23 18.9(8) . .
O24 Zn4 O14 149.5(8) 2 5_456
O34 Zn4 O14 143.5(7) 2 5_456
O15 Zn4 O14 92.9(6) . 5_456
O5 Zn4 O14 32.3(7) 5_456 5_456
O33 Zn4 O14 79.5(7) . 5_456
O23 Zn4 O14 96.2(8) . 5_456
O24 Zn4 Zn3 135.9(6) 2 5_456
O34 Zn4 Zn3 118.2(6) 2 5_456
O15 Zn4 Zn3 35.1(4) . 5_456
O5 Zn4 Zn3 75.6(5) 5_456 5_456
O33 Zn4 Zn3 123.7(5) . 5_456
O23 Zn4 Zn3 125.5(7) . 5_456
O14 Zn4 Zn3 64.7(4) 5_456 5_456
C14 C1A C2A 121(2) . .
C14 C1A H1A 119.5 . .
C2A C1A H1A 119.5 . .
C1A C2A C17 118(3) . .
C1A C2A H2A 121.1 . .
C17 C2A H2A 121.1 . .
O10 O7 O1A 77(4) . .
O10 O7 O1D 43(3) . .
O1A O7 O1D 51(3) . .
O7 O10 O1D 95(5) . .
O16 O16 O16 59.995(13) 3 2
O1P O17 O19 35(5) 8_656 9_466
O1P O17 O17 99(5) 8_656 8_656
O19 O17 O17 128(6) 9_466 8_656
O1P O17 O17 92(6) 8_656 9_466
O19 O17 O17 122(7) 9_466 9_466
O17 O17 O17 59.998(16) 8_656 9_466
O1P O17 O1V 116(8) 8_656 3
O19 O17 O1V 85(7) 9_466 3
O17 O17 O1V 113(7) 8_656 3
O17 O17 O1V 152(5) 9_466 3
O1P O19 O17 66(10) 9_466 8_656
O1D O1A O7 64(3) . .
O10 O1D O1A 86(4) . .
O10 O1D O7 42(3) . .
O1A O1D O7 64(3) . .
O1O O1F O1O 104(7) 7_665 .
O1O O1F O1F 107(4) 7_665 6_646
O1O O1F O1F 60(4) . 6_646
O1O O1F O1F 60(5) 7_665 7_665
O1O O1F O1F 106(4) . 7_665
O1F O1F O1F 60.00(2) 6_646 7_665
O1N O1K O1N 72(8) 4_565 5_456
O1N O1K O1N 72(8) 4_565 .
O1N O1K O1N 72(8) 5_456 .
O1O O1L O1O 113(4) 6_646 7_665
O1O O1L O1O 113(4) 6_646 .
O1O O1L O1O 113(4) 7_665 .
O1K O1N O1N 54(4) . 4_565
O1K O1N O1N 54(4) . 5_456
O1N O1N O1N 60.00(2) 4_565 5_456
O1L O1O O1R 98(6) . 6_646
O1L O1O O1F 65(5) . 6_646
O1R O1O O1F 70(5) 6_646 6_646
O1L O1O O1F 65(5) . .
O1R O1O O1F 130(6) 6_646 .
O1F O1O O1F 60(5) 6_646 .
O19 O1P O17 79(10) 8_656 9_466
O19 O1P O1P 154(10) 8_656 9_466
O17 O1P O1P 87(5) 9_466 9_466
O19 O1P O1P 137(10) 8_656 8_656
O17 O1P O1P 81(6) 9_466 8_656
O1P O1P O1P 60.001(14) 9_466 8_656
O26 O25 O20 124(10) 8_656 8_656
O25 O26 O1Y 141(10) 9_466 9_466

loop_
_geom_bond_atom_site_label_1
_geom_bond_atom_site_label_2
_geom_bond_distance
_geom_bond_site_symmetry_2
C1B C2B 1.384(18) .
C1B C4 1.393(18) .
C1B H1B 0.9500 .
C2B C7 1.385(18) .
C2B H2B 0.9500 .
C3 O3 1.238(16) .
C3 O4 1.318(15) .
C3 C4 1.498(15) .
C4 C5 1.398(17) .
C5 C6 1.405(18) .
C5 H5 0.9500 .
C6 C7 1.396(16) .
C6 H6 0.9500 .
C7 C8 1.509(15) .
C8 O5 1.278(15) .
C8 O2 1.354(14) .
C13 O12 1.233(15) .
C13 O13 1.310(15) .
C13 C14 1.468(14) .
C14 C15 1.383(17) .
C14 C1A 1.384(17) .
C15 C16 1.368(17) .
C15 H15 0.9500 .
C16 C17 1.378(17) .
C16 H16 0.9500 .
C17 C2A 1.389(18) .
C17 C18 1.475(15) .
C18 O14 1.251(15) .
C18 O2 1.255(14) .
C21 C24 1.395(18) .
C21 C22 1.408(12) .
C21 C34 1.49(4) .
C21 H21A 0.9500 .
C21 H21 0.9500 .
C22 C37 1.413(17) .
C22 C27 1.421(17) .
C22 H22A 0.9500 .
C22 H22 0.9500 .
C23 O21 1.234(14) .
C23 O22 1.256(14) .
C23 C34 1.478(18) .
C23 C24 1.495(17) .
C24 C25 1.397(18) .
C25 C26 1.395(18) .
C25 H25 0.9500 .
C26 C27 1.405(17) .
C26 H26 0.9500 .
C27 C28 1.507(17) .
C28 O24 1.245(17) .
C28 O23 1.267(17) .
C34 C35 1.377(19) .
C35 C36 1.373(18) .
C35 H35 0.9500 .
C36 C37 1.419(17) .
C36 H36 0.9500 .
C37 C38 1.503(16) .
C38 O33 1.257(16) .
C38 O34 1.285(16) .
O1 Zn1 1.909(17) .
O1 Zn2 1.951(6) .
O1 Zn2 1.951(6) 6_646
O1 Zn2 1.951(6) 7_665
O2 Zn3 1.933(11) .
O3 Zn2 1.970(18) 7_665
O4 Zn2 2.053(15) .
O5 Zn4 1.946(18) 4_565
O12 Zn2 2.023(15) 7_665
O13 Zn2 1.925(15) .
O14 Zn4 2.149(16) 4_565
O15 Zn3 1.920(15) 5_456
O15 Zn4 1.943(5) 2
O15 Zn4 1.943(5) 3
O15 Zn4 1.943(5) .
O21 Zn1 1.931(9) .
O22 Zn2 1.860(12) 7_665
O23 Zn4 1.95(2) .
O24 Zn4 1.92(2) 3
O33 Zn4 1.950(15) .
O34 Zn4 1.921(16) 3
Zn1 O21 1.931(9) 7_665
Zn1 O21 1.931(9) 6_646
Zn1 Zn2 3.148(4) 6_646
Zn1 Zn2 3.148(4) .
Zn1 Zn2 3.148(4) 7_665
Zn2 O22 1.860(12) 6_646
Zn2 O3 1.970(18) 6_646
Zn2 O12 2.023(15) 6_646
Zn3 O15 1.921(15) 4_565
Zn3 O2 1.933(11) 9_466
Zn3 O2 1.933(11) 8_656
Zn3 Zn4 3.152(3) 7_565
Zn3 Zn4 3.152(3) 10_565
Zn3 Zn4 3.152(3) 4_565
Zn4 O24 1.92(2) 2
Zn4 O34 1.921(16) 2
Zn4 O5 1.946(18) 5_456
Zn4 O14 2.149(16) 5_456
Zn4 Zn3 3.152(3) 5_456
C1A C2A 1.384(18) .
C1A H1A 0.9500 .
C2A H2A 0.9500 .
O7 O10 1.18(6) .
O7 O1A 1.76(7) .
O7 O1D 1.76(7) .
O9 O1G 1.11(10) .
O10 O1D 1.20(6) .
O16 O16 0.97(6) 3
O16 O16 0.97(6) 2
O17 O1P 1.23(11) 8_656
O17 O19 1.32(12) 9_466
O17 O17 1.53(12) 8_656
O17 O17 1.53(12) 9_466
O17 O1V 1.66(13) 3
O19 O1P 0.78(11) 9_466
O19 O17 1.32(12) 8_656
O1A O1D 1.53(7) .
O1B O18 1.79(8) .
O1F O1O 1.77(11) 7_665
O1F O1O 1.78(11) .
O1F O1F 1.78(11) 6_646
O1F O1F 1.78(11) 7_665
O1K O1N 1.40(12) 4_565
O1K O1N 1.40(12) 5_456
O1K O1N 1.40(12) .
O1L O1O 1.67(9) 6_646
O1L O1O 1.67(9) 7_665
O1L O1O 1.67(9) .
O1N O1N 1.64(18) 4_565
O1N O1N 1.64(18) 5_456
O1O O1R 1.76(12) 6_646
O1O O1F 1.77(11) 6_646
O1R O1O 1.76(12) 7_665
O1V O17 1.66(13) 2
O1P O19 0.78(11) 8_656
O1P O17 1.23(11) 9_466
O1P O1P 1.78(13) 9_466
O1P O1P 1.78(13) 8_656
O1Y O26 1.24(11) 8_656
O20 O25 1.20(12) 9_466
O25 O26 1.06(10) 8_656
O25 O20 1.20(12) 8_656
O26 O25 1.06(10) 9_466
O26 O1Y 1.24(11) 9_466
